data_2230892
loop_
_publ_author_name
'Yi, Weiguo'
'Tan, Nianyuan'

_publ_section_title
;
 12-Chloro-6-cyclohexyl-5,6,7,12-tetrahydrodibenzo[<i>c</i>,<i>f</i>][1,5]azastibocine
;
_journal_coeditor_code VM2099
_journal_issue 7
_journal_name_full 'Acta Crystallographica Section E'
_journal_page_first m917
_journal_paper_doi 10.1107/S1600536811021477
_journal_volume 67
_journal_year 2011
_chemical_formula_iupac '[Sb (C20 H23 N) Cl]'
_chemical_formula_moiety 'C20 H23 Cl N Sb'
_chemical_formula_sum 'C20 H23 Cl N Sb'
_chemical_formula_weight 434.59
_chemical_melting_point 527.15
_chemical_name_systematic
;
12-Chloro-6-cyclohexyl-5,6,7,12-
tetrahydrodibenzo[<i>c</i>,</i>f</i>][1,5]azastibocine
;
_space_group_IT_number 14
_symmetry_cell_setting monoclinic
_symmetry_space_group_name_Hall '-P 2ybc'
_symmetry_space_group_name_H-M 'P 1 21/c 1'
_atom_sites_solution_hydrogens geom
_atom_sites_solution_primary direct
_atom_sites_solution_secondary difmap
_audit_creation_method SHELXL-97
_cell_angle_alpha 90.00
_cell_angle_beta 111.8120(10)
_cell_angle_gamma 90.00
_cell_formula_units_Z 4
_cell_length_a 10.0771(7)
_cell_length_b 16.2881(12)
_cell_length_c 12.2040(9)
_cell_measurement_reflns_used 5285
_cell_measurement_temperature 293(2)
_cell_measurement_theta_max 55.668
_cell_measurement_theta_min 4.354
_cell_volume 1859.7(2)
_computing_cell_refinement 'SAINT (Bruker, 1997)'
_computing_data_collection 'SMART (Bruker, 1997)'
_computing_data_reduction 'SAINT (Bruker, 1997)'
_computing_molecular_graphics 'SHELXTL (Sheldrick, 2008)'
_computing_publication_material 'SHELXL97 (Sheldrick, 2008)'
_computing_structure_refinement 'SHELXL97 (Sheldrick, 2008)'
_computing_structure_solution 'SHELXS97 (Sheldrick, 2008)'
_diffrn_ambient_temperature 293(2)
_diffrn_detector_area_resol_mean 10.00
_diffrn_measured_fraction_theta_full 0.997
_diffrn_measured_fraction_theta_max 0.997
_diffrn_measurement_device_type 'Bruker SMART CCD area-detector'
_diffrn_measurement_method '\f and \w'
_diffrn_radiation_monochromator graphite
_diffrn_radiation_source 'fine-focus sealed tube'
_diffrn_radiation_type MoK\a
_diffrn_radiation_wavelength 0.71073
_diffrn_reflns_av_R_equivalents 0.0470
_diffrn_reflns_av_sigmaI/netI 0.0368
_diffrn_reflns_limit_h_max 7
_diffrn_reflns_limit_h_min -12
_diffrn_reflns_limit_k_max 19
_diffrn_reflns_limit_k_min -20
_diffrn_reflns_limit_l_max 14
_diffrn_reflns_limit_l_min -15
_diffrn_reflns_number 10058
_diffrn_reflns_theta_full 26.00
_diffrn_reflns_theta_max 26.00
_diffrn_reflns_theta_min 2.18
_exptl_absorpt_coefficient_mu 1.626
_exptl_absorpt_correction_T_max 1.0000
_exptl_absorpt_correction_T_min 0.6532
_exptl_absorpt_correction_type multi-scan
_exptl_absorpt_process_details '(SADABS; Sheldrick, 1999)'
_exptl_crystal_colour colorless
_exptl_crystal_density_diffrn 1.552
_exptl_crystal_density_method 'not measured'
_exptl_crystal_description prismatic
_exptl_crystal_F_000 872
_exptl_crystal_size_max 0.369
_exptl_crystal_size_mid 0.347
_exptl_crystal_size_min 0.211
_refine_diff_density_max 0.778
_refine_diff_density_min -0.547
_refine_ls_extinction_coef 0.0030(4)
_refine_ls_extinction_expression Fc^*^=kFc[1+0.001xFc^2^\l^3^/sin(2\q)]^-1/4^
_refine_ls_extinction_method 'SHELXL97 (Sheldrick, 2008)'
_refine_ls_goodness_of_fit_ref 1.048
_refine_ls_hydrogen_treatment constr
_refine_ls_matrix_type full
_refine_ls_number_parameters 209
_refine_ls_number_reflns 3644
_refine_ls_number_restraints 0
_refine_ls_restrained_S_all 1.048
_refine_ls_R_factor_all 0.0382
_refine_ls_R_factor_gt 0.0324
_refine_ls_shift/su_max 0.020
_refine_ls_shift/su_mean 0.002
_refine_ls_structure_factor_coef Fsqd
_refine_ls_weighting_details 'calc w=1/[\s^2^(Fo^2^)+(0.0544P)^2^+0.1065P] where P=(Fo^2^+2Fc^2^)/3'
_refine_ls_weighting_scheme calc
_refine_ls_wR_factor_gt 0.0889
_refine_ls_wR_factor_ref 0.0917
_reflns_number_gt 3107
_reflns_number_total 3644
_reflns_threshold_expression I>2\s(I)
_cod_data_source_file vm2099.cif
_cod_data_source_block I
_cod_original_sg_symbol_H-M 'P 21/c'
_cod_database_code 2230892
_cod_database_fobs_code 2230892

loop_
_symmetry_equiv_pos_as_xyz
'x, y, z'
'-x, y+1/2, -z+1/2'
'-x, -y, -z'
'x, -y-1/2, z-1/2'

loop_
_atom_site_type_symbol
_atom_site_label
_atom_site_fract_x
_atom_site_fract_y
_atom_site_fract_z
_atom_site_U_iso_or_equiv
_atom_site_adp_type
_atom_site_calc_flag
_atom_site_refinement_flags
_atom_site_occupancy
_atom_site_symmetry_multiplicity
_atom_site_disorder_assembly
_atom_site_disorder_group
Sb Sb 0.38578(2) 1.037779(13) 0.117005(18) 0.04278(12) Uani d . 1 1 . .
Cl Cl1 0.43763(12) 1.19188(5) 0.12783(8) 0.0597(3) Uani d . 1 1 . .
N N1 0.3869(3) 0.89526(15) 0.1662(2) 0.0400(6) Uani d . 1 1 . .
C C1 0.6082(4) 1.0063(2) 0.1912(3) 0.0459(8) Uani d . 1 1 . .
C C2 0.7215(5) 1.0616(3) 0.2281(4) 0.0615(10) Uani d . 1 1 . .
H H2 0.7033 1.1177 0.2246 0.074 Uiso calc R 1 1 . .
C C3 0.8613(5) 1.0335(3) 0.2700(5) 0.0772(14) Uani d . 1 1 . .
H H3 0.9367 1.0707 0.2947 0.093 Uiso calc R 1 1 . .
C C4 0.8882(5) 0.9511(3) 0.2750(5) 0.0734(13) Uani d . 1 1 . .
H H4 0.9822 0.9324 0.3034 0.088 Uiso calc R 1 1 . .
C C5 0.7772(4) 0.8953(3) 0.2383(4) 0.0647(11) Uani d . 1 1 . .
H H5 0.7968 0.8393 0.2424 0.078 Uiso calc R 1 1 . .
C C6 0.6365(4) 0.9224(2) 0.1953(3) 0.0475(8) Uani d . 1 1 . .
C C7 0.5159(4) 0.8623(2) 0.1497(3) 0.0505(9) Uani d . 1 1 . .
H H7A 0.4943 0.8521 0.0666 0.061 Uiso calc R 1 1 . .
H H7B 0.5436 0.8107 0.1917 0.061 Uiso calc R 1 1 . .
C C8 0.3459(3) 1.04120(18) 0.2769(3) 0.0405(7) Uani d . 1 1 . .
C C9 0.3038(4) 1.1103(2) 0.3214(3) 0.0544(9) Uani d . 1 1 . .
H H9 0.2980 1.1605 0.2836 0.065 Uiso calc R 1 1 . .
C C10 0.2703(4) 1.1057(3) 0.4213(4) 0.0662(11) Uani d . 1 1 . .
H H10 0.2449 1.1530 0.4515 0.079 Uiso calc R 1 1 . .
C C11 0.2746(4) 1.0317(3) 0.4757(4) 0.0641(11) Uani d . 1 1 . .
H H11 0.2484 1.0286 0.5410 0.077 Uiso calc R 1 1 . .
C C12 0.3175(4) 0.9621(2) 0.4344(3) 0.0530(10) Uani d . 1 1 . .
H H12 0.3233 0.9124 0.4733 0.064 Uiso calc R 1 1 . .
C C13 0.3522(3) 0.96613(19) 0.3339(3) 0.0413(7) Uani d . 1 1 . .
C C14 0.4045(4) 0.89040(19) 0.2921(3) 0.0445(7) Uani d . 1 1 . .
H H14A 0.5048 0.8823 0.3398 0.053 Uiso calc R 1 1 . .
H H14B 0.3523 0.8431 0.3033 0.053 Uiso calc R 1 1 . .
C C15 0.2520(4) 0.8556(2) 0.0804(3) 0.0546(9) Uani d . 1 1 . .
H H15 0.2451 0.8713 0.0009 0.066 Uiso calc R 1 1 . .
C C16 0.2535(5) 0.7640(2) 0.0841(5) 0.0772(13) Uani d . 1 1 . .
H H16A 0.2598 0.7455 0.1615 0.093 Uiso calc R 1 1 . .
H H16B 0.3362 0.7435 0.0702 0.093 Uiso calc R 1 1 . .
C C17 0.1141(5) 0.7300(3) -0.0122(5) 0.1008(18) Uani d . 1 1 . .
H H17A 0.1129 0.7441 -0.0898 0.121 Uiso calc R 1 1 . .
H H17B 0.1127 0.6706 -0.0065 0.121 Uiso calc R 1 1 . .
C C18 -0.0157(5) 0.7648(3) 0.0023(5) 0.0968(17) Uani d . 1 1 . .
H H18A -0.1006 0.7448 -0.0607 0.116 Uiso calc R 1 1 . .
H H18B -0.0193 0.7461 0.0767 0.116 Uiso calc R 1 1 . .
C C19 -0.0150(5) 0.8545(3) 0.0004(5) 0.0885(15) Uani d . 1 1 . .
H H19A -0.0989 0.8749 0.0125 0.106 Uiso calc R 1 1 . .
H H19B -0.0197 0.8731 -0.0765 0.106 Uiso calc R 1 1 . .
C C20 0.1202(4) 0.8898(2) 0.0964(4) 0.0636(10) Uani d . 1 1 . .
H H20A 0.1197 0.9492 0.0907 0.076 Uiso calc R 1 1 . .
H H20B 0.1217 0.8751 0.1739 0.076 Uiso calc R 1 1 . .

loop_
_atom_site_aniso_label
_atom_site_aniso_U_11
_atom_site_aniso_U_22
_atom_site_aniso_U_33
_atom_site_aniso_U_12
_atom_site_aniso_U_13
_atom_site_aniso_U_23
Sb 0.05674(19) 0.03541(16) 0.03702(16) 0.00115(9) 0.01840(11) -0.00007(8)
Cl1 0.0872(7) 0.0321(4) 0.0647(6) -0.0061(4) 0.0338(5) -0.0033(4)
N1 0.0432(15) 0.0373(14) 0.0405(14) 0.0032(11) 0.0168(11) -0.0007(11)
C1 0.051(2) 0.0490(19) 0.0467(19) -0.0022(16) 0.0285(16) -0.0007(15)
C2 0.067(3) 0.059(2) 0.067(3) -0.007(2) 0.035(2) -0.007(2)
C3 0.057(3) 0.096(4) 0.084(3) -0.022(2) 0.032(2) -0.017(3)
C4 0.051(2) 0.095(4) 0.081(3) 0.005(2) 0.034(2) -0.002(3)
C5 0.058(2) 0.075(3) 0.069(3) 0.009(2) 0.033(2) 0.001(2)
C6 0.053(2) 0.050(2) 0.048(2) 0.0037(16) 0.0287(16) 0.0017(15)
C7 0.061(2) 0.0412(18) 0.059(2) 0.0029(16) 0.0332(18) -0.0030(16)
C8 0.0390(17) 0.0445(18) 0.0372(17) 0.0020(13) 0.0134(13) -0.0059(13)
C9 0.053(2) 0.058(2) 0.050(2) 0.0065(17) 0.0155(16) -0.0105(16)
C10 0.056(2) 0.084(3) 0.061(3) 0.010(2) 0.0237(19) -0.026(2)
C11 0.056(2) 0.094(3) 0.049(2) -0.003(2) 0.0279(19) -0.015(2)
C12 0.044(2) 0.076(3) 0.040(2) -0.0035(16) 0.0162(16) 0.0037(16)
C13 0.0347(17) 0.052(2) 0.0355(17) -0.0007(13) 0.0118(13) -0.0021(13)
C14 0.0472(18) 0.0436(18) 0.0433(18) 0.0026(14) 0.0177(14) 0.0068(14)
C15 0.057(2) 0.0428(19) 0.059(2) -0.0008(16) 0.0163(18) -0.0080(16)
C16 0.069(3) 0.048(2) 0.105(4) -0.0050(19) 0.020(2) -0.012(2)
C17 0.085(4) 0.065(3) 0.131(5) -0.017(3) 0.016(3) -0.041(3)
C18 0.066(3) 0.080(3) 0.128(5) -0.020(3) 0.018(3) -0.021(3)
C19 0.062(3) 0.076(3) 0.106(4) -0.004(2) 0.007(3) -0.016(3)
C20 0.051(2) 0.057(2) 0.075(3) -0.0014(18) 0.0144(19) -0.0096(19)

loop_
_atom_type_symbol
_atom_type_description
_atom_type_scat_dispersion_real
_atom_type_scat_dispersion_imag
_atom_type_scat_source
C C 0.0033 0.0016 'International Tables Vol C Tables 4.2.6.8 and 6.1.1.4'
H H 0.0000 0.0000 'International Tables Vol C Tables 4.2.6.8 and 6.1.1.4'
N N 0.0061 0.0033 'International Tables Vol C Tables 4.2.6.8 and 6.1.1.4'
Cl Cl 0.1484 0.1585 'International Tables Vol C Tables 4.2.6.8 and 6.1.1.4'
Sb Sb -0.5866 1.5461 'International Tables Vol C Tables 4.2.6.8 and 6.1.1.4'

loop_
_geom_angle_atom_site_label_1
_geom_angle_atom_site_label_2
_geom_angle_atom_site_label_3
_geom_angle_site_symmetry_1
_geom_angle_site_symmetry_3
_geom_angle
_geom_angle_publ_flag
C8 Sb C1 . . 98.17(12) ?
C8 Sb N1 . . 77.37(10) ?
C1 Sb N1 . . 75.86(11) ?
C8 Sb Cl1 . . 91.80(8) ?
C1 Sb Cl1 . . 92.95(10) ?
N1 Sb Cl1 . . 162.92(7) ?
C14 N1 C7 . . 110.3(3) ?
C14 N1 C15 . . 115.1(3) ?
C7 N1 C15 . . 110.9(3) ?
C14 N1 Sb . . 107.40(18) ?
C7 N1 Sb . . 103.79(19) ?
C15 N1 Sb . . 108.64(19) ?
C2 C1 C6 . . 119.4(4) ?
C2 C1 Sb . . 125.8(3) ?
C6 C1 Sb . . 114.7(2) ?
C3 C2 C1 . . 120.4(4) ?
C3 C2 H2 . . 119.8 ?
C1 C2 H2 . . 119.8 ?
C4 C3 C2 . . 119.9(4) ?
C4 C3 H3 . . 120.0 ?
C2 C3 H3 . . 120.0 ?
C3 C4 C5 . . 120.6(4) ?
C3 C4 H4 . . 119.7 ?
C5 C4 H4 . . 119.7 ?
C4 C5 C6 . . 120.2(4) ?
C4 C5 H5 . . 119.9 ?
C6 C5 H5 . . 119.9 ?
C5 C6 C1 . . 119.5(3) ?
C5 C6 C7 . . 120.4(3) ?
C1 C6 C7 . . 120.0(3) ?
N1 C7 C6 . . 110.1(3) ?
N1 C7 H7A . . 109.6 ?
C6 C7 H7A . . 109.6 ?
N1 C7 H7B . . 109.6 ?
C6 C7 H7B . . 109.6 ?
H7A C7 H7B . . 108.2 ?
C9 C8 C13 . . 118.7(3) ?
C9 C8 Sb . . 124.7(3) ?
C13 C8 Sb . . 116.3(2) ?
C10 C9 C8 . . 120.9(4) ?
C10 C9 H9 . . 119.5 ?
C8 C9 H9 . . 119.5 ?
C11 C10 C9 . . 120.0(4) ?
C11 C10 H10 . . 120.0 ?
C9 C10 H10 . . 120.0 ?
C10 C11 C12 . . 120.4(4) ?
C10 C11 H11 . . 119.8 ?
C12 C11 H11 . . 119.8 ?
C11 C12 C13 . . 119.9(4) ?
C11 C12 H12 . . 120.0 ?
C13 C12 H12 . . 120.0 ?
C8 C13 C12 . . 119.9(3) ?
C8 C13 C14 . . 120.4(3) ?
C12 C13 C14 . . 119.6(3) ?
N1 C14 C13 . . 112.7(3) ?
N1 C14 H14A . . 109.0 ?
C13 C14 H14A . . 109.0 ?
N1 C14 H14B . . 109.0 ?
C13 C14 H14B . . 109.0 ?
H14A C14 H14B . . 107.8 ?
C16 C15 C20 . . 111.2(3) ?
C16 C15 N1 . . 114.1(3) ?
C20 C15 N1 . . 110.9(3) ?
C16 C15 H15 . . 106.7 ?
C20 C15 H15 . . 106.7 ?
N1 C15 H15 . . 106.7 ?
C15 C16 C17 . . 109.6(4) ?
C15 C16 H16A . . 109.7 ?
C17 C16 H16A . . 109.7 ?
C15 C16 H16B . . 109.7 ?
C17 C16 H16B . . 109.7 ?
H16A C16 H16B . . 108.2 ?
C18 C17 C16 . . 111.0(4) ?
C18 C17 H17A . . 109.4 ?
C16 C17 H17A . . 109.4 ?
C18 C17 H17B . . 109.4 ?
C16 C17 H17B . . 109.4 ?
H17A C17 H17B . . 108.0 ?
C19 C18 C17 . . 111.5(4) ?
C19 C18 H18A . . 109.3 ?
C17 C18 H18A . . 109.3 ?
C19 C18 H18B . . 109.3 ?
C17 C18 H18B . . 109.3 ?
H18A C18 H18B . . 108.0 ?
C18 C19 C20 . . 111.6(4) ?
C18 C19 H19A . . 109.3 ?
C20 C19 H19A . . 109.3 ?
C18 C19 H19B . . 109.3 ?
C20 C19 H19B . . 109.3 ?
H19A C19 H19B . . 108.0 ?
C15 C20 C19 . . 109.5(4) ?
C15 C20 H20A . . 109.8 ?
C19 C20 H20A . . 109.8 ?
C15 C20 H20B . . 109.8 ?
C19 C20 H20B . . 109.8 ?
H20A C20 H20B . . 108.2 ?

loop_
_geom_bond_atom_site_label_1
_geom_bond_atom_site_label_2
_geom_bond_site_symmetry_2
_geom_bond_distance
_geom_bond_publ_flag
Sb C8 . 2.134(3) ?
Sb C1 . 2.144(4) ?
Sb N1 . 2.397(3) ?
Sb Cl1 . 2.5573(9) ?
N1 C14 . 1.481(4) ?
N1 C7 . 1.487(4) ?
N1 C15 . 1.518(4) ?
C1 C2 . 1.391(5) ?
C1 C6 . 1.393(5) ?
C2 C3 . 1.385(6) ?
C2 H2 . 0.9300 ?
C3 C4 . 1.367(6) ?
C3 H3 . 0.9300 ?
C4 C5 . 1.381(6) ?
C4 H4 . 0.9300 ?
C5 C6 . 1.389(5) ?
C5 H5 . 0.9300 ?
C6 C7 . 1.497(5) ?
C7 H7A . 0.9700 ?
C7 H7B . 0.9700 ?
C8 C9 . 1.383(4) ?
C8 C13 . 1.397(4) ?
C9 C10 . 1.382(6) ?
C9 H9 . 0.9300 ?
C10 C11 . 1.369(6) ?
C10 H10 . 0.9300 ?
C11 C12 . 1.374(5) ?
C11 H11 . 0.9300 ?
C12 C13 . 1.396(5) ?
C12 H12 . 0.9300 ?
C13 C14 . 1.503(4) ?
C14 H14A . 0.9700 ?
C14 H14B . 0.9700 ?
C15 C16 . 1.493(5) ?
C15 C20 . 1.518(5) ?
C15 H15 . 0.9800 ?
C16 C17 . 1.560(6) ?
C16 H16A . 0.9700 ?
C16 H16B . 0.9700 ?
C17 C18 . 1.495(7) ?
C17 H17A . 0.9700 ?
C17 H17B . 0.9700 ?
C18 C19 . 1.462(6) ?
C18 H18A . 0.9700 ?
C18 H18B . 0.9700 ?
C19 C20 . 1.541(6) ?
C19 H19A . 0.9700 ?
C19 H19B . 0.9700 ?
C20 H20A . 0.9700 ?
C20 H20B . 0.9700 ?

loop_
_geom_hbond_atom_site_label_D
_geom_hbond_atom_site_label_H
_geom_hbond_atom_site_label_A
_geom_hbond_site_symmetry_A
_geom_hbond_distance_DH
_geom_hbond_distance_HA
_geom_hbond_distance_DA
_geom_hbond_angle_DHA
C7 H7A Cl1 3_675 0.97 2.80 3.695(4) 154.3

loop_
_geom_torsion_atom_site_label_1
_geom_torsion_atom_site_label_2
_geom_torsion_atom_site_label_3
_geom_torsion_atom_site_label_4
_geom_torsion_site_symmetry_1
_geom_torsion_site_symmetry_2
_geom_torsion_site_symmetry_3
_geom_torsion_site_symmetry_4
_geom_torsion
_geom_torsion_publ_flag
C8 Sb N1 C14 . . . . -17.0(2) ?
C1 Sb N1 C14 . . . . 84.9(2) ?
Cl1 Sb N1 C14 . . . . 34.7(4) ?
C8 Sb N1 C7 . . . . -133.8(2) ?
C1 Sb N1 C7 . . . . -31.9(2) ?
Cl1 Sb N1 C7 . . . . -82.1(3) ?
C8 Sb N1 C15 . . . . 108.1(2) ?
C1 Sb N1 C15 . . . . -150.0(2) ?
Cl1 Sb N1 C15 . . . . 159.8(2) ?
C8 Sb C1 C2 . . . . -91.1(3) ?
N1 Sb C1 C2 . . . . -165.8(3) ?
Cl1 Sb C1 C2 . . . . 1.2(3) ?
C8 Sb C1 C6 . . . . 92.5(2) ?
N1 Sb C1 C6 . . . . 17.8(2) ?
Cl1 Sb C1 C6 . . . . -175.2(2) ?
C6 C1 C2 C3 . . . . -0.9(6) ?
Sb C1 C2 C3 . . . . -177.2(3) ?
C1 C2 C3 C4 . . . . 0.1(7) ?
C2 C3 C4 C5 . . . . 0.2(8) ?
C3 C4 C5 C6 . . . . 0.3(7) ?
C4 C5 C6 C1 . . . . -1.0(6) ?
C4 C5 C6 C7 . . . . 176.9(4) ?
C2 C1 C6 C5 . . . . 1.3(5) ?
Sb C1 C6 C5 . . . . 178.0(3) ?
C2 C1 C6 C7 . . . . -176.6(3) ?
Sb C1 C6 C7 . . . . 0.0(4) ?
C14 N1 C7 C6 . . . . -74.4(3) ?
C15 N1 C7 C6 . . . . 156.9(3) ?
Sb N1 C7 C6 . . . . 40.4(3) ?
C5 C6 C7 N1 . . . . 151.3(3) ?
C1 C6 C7 N1 . . . . -30.7(4) ?
C1 Sb C8 C9 . . . . 117.3(3) ?
N1 Sb C8 C9 . . . . -169.3(3) ?
Cl1 Sb C8 C9 . . . . 24.0(3) ?
C1 Sb C8 C13 . . . . -68.2(3) ?
N1 Sb C8 C13 . . . . 5.3(2) ?
Cl1 Sb C8 C13 . . . . -161.4(2) ?
C13 C8 C9 C10 . . . . 0.8(5) ?
Sb C8 C9 C10 . . . . 175.3(3) ?
C8 C9 C10 C11 . . . . -1.9(6) ?
C9 C10 C11 C12 . . . . 2.6(6) ?
C10 C11 C12 C13 . . . . -2.2(6) ?
C9 C8 C13 C12 . . . . -0.5(5) ?
Sb C8 C13 C12 . . . . -175.4(3) ?
C9 C8 C13 C14 . . . . -176.9(3) ?
Sb C8 C13 C14 . . . . 8.2(4) ?
C11 C12 C13 C8 . . . . 1.2(5) ?
C11 C12 C13 C14 . . . . 177.6(3) ?
C7 N1 C14 C13 . . . . 137.9(3) ?
C15 N1 C14 C13 . . . . -95.7(3) ?
Sb N1 C14 C13 . . . . 25.4(3) ?
C8 C13 C14 N1 . . . . -24.4(4) ?
C12 C13 C14 N1 . . . . 159.2(3) ?
C14 N1 C15 C16 . . . . -72.1(4) ?
C7 N1 C15 C16 . . . . 54.0(4) ?
Sb N1 C15 C16 . . . . 167.5(3) ?
C14 N1 C15 C20 . . . . 54.4(4) ?
C7 N1 C15 C20 . . . . -179.5(3) ?
Sb N1 C15 C20 . . . . -66.0(3) ?
C20 C15 C16 C17 . . . . 56.9(5) ?
N1 C15 C16 C17 . . . . -176.8(4) ?
C15 C16 C17 C18 . . . . -55.8(6) ?
C16 C17 C18 C19 . . . . 56.2(7) ?
C17 C18 C19 C20 . . . . -57.1(7) ?
C16 C15 C20 C19 . . . . -57.3(5) ?
N1 C15 C20 C19 . . . . 174.6(3) ?
C18 C19 C20 C15 . . . . 57.0(6) ?
